data_4342134
loop_
_publ_author_name
'Sharma, Rajgopal'
'Knoll, Jessica D.'
'Ancona, Nicholas'
'Martin, Phillip D.'
'Turro, Claudia'
'Kodanko, Jeremy J.'

_publ_section_title
;
 Solid-phase synthesis as a platform for the discovery of new ruthenium
 complexes for efficient release of photocaged ligands with visible light.
;
_journal_issue 4
_journal_name_full 'Inorganic chemistry'
_journal_page_first 1901
_journal_page_last 1911
_journal_paper_doi 10.1021/ic502791y
_journal_volume 54
_journal_year 2015
_chemical_formula_sum 'C28 H35 F13 N6 O3 P2 Ru'
_chemical_formula_weight 913.63
_chemical_name_systematic
;
 ?
;
_space_group_crystal_system triclinic
_space_group_IT_number 2
_space_group_name_Hall '-P 1'
_space_group_name_H-M_alt 'P -1'
_symmetry_space_group_name_Hall '-P 1'
_symmetry_space_group_name_H-M 'P -1'
_atom_sites_solution_hydrogens geom
_audit_creation_method SHELXL-2013
_cell_angle_alpha 72.241(13)
_cell_angle_beta 83.765(15)
_cell_angle_gamma 77.201(15)
_cell_formula_units_Z 2
_cell_length_a 8.819(3)
_cell_length_b 13.035(5)
_cell_length_c 17.450(7)
_cell_measurement_temperature 100(2)
_cell_volume 1861.1(12)
_computing_structure_refinement 'SHELXL-2013 (Sheldrick, 2013)'
_diffrn_ambient_temperature 100(2)
_diffrn_measured_fraction_theta_full 0.783
_diffrn_measured_fraction_theta_max 0.953
_diffrn_radiation_type MoK\a
_diffrn_radiation_wavelength 0.71073
_diffrn_reflns_av_R_equivalents 0.1206
_diffrn_reflns_av_unetI/netI 0.1490
_diffrn_reflns_Laue_measured_fraction_full 0.783
_diffrn_reflns_Laue_measured_fraction_max 0.953
_diffrn_reflns_limit_h_max 9
_diffrn_reflns_limit_h_min -9
_diffrn_reflns_limit_k_max 14
_diffrn_reflns_limit_k_min -14
_diffrn_reflns_limit_l_max 19
_diffrn_reflns_limit_l_min -19
_diffrn_reflns_number 18648
_diffrn_reflns_point_group_measured_fraction_full 0.783
_diffrn_reflns_point_group_measured_fraction_max 0.953
_diffrn_reflns_theta_full 25.242
_diffrn_reflns_theta_max 23.572
_diffrn_reflns_theta_min 1.227
_exptl_absorpt_coefficient_mu 0.611
_exptl_crystal_density_diffrn 1.630
_exptl_crystal_F_000 920
_refine_diff_density_max 1.972
_refine_diff_density_min -1.544
_refine_diff_density_rms 0.179
_refine_ls_extinction_coef 0.0076(17)
_refine_ls_extinction_expression Fc^*^=kFc[1+0.001xFc^2^\l^3^/sin(2\q)]^-1/4^
_refine_ls_extinction_method SHELXL
_refine_ls_goodness_of_fit_ref 1.071
_refine_ls_hydrogen_treatment constr
_refine_ls_matrix_type full
_refine_ls_number_parameters 483
_refine_ls_number_reflns 5276
_refine_ls_number_restraints 0
_refine_ls_restrained_S_all 1.071
_refine_ls_R_factor_all 0.1801
_refine_ls_R_factor_gt 0.1116
_refine_ls_shift/su_max 0.002
_refine_ls_shift/su_mean 0.000
_refine_ls_structure_factor_coef Fsqd
_refine_ls_weighting_details
;
 w=1/[\s^2^(Fo^2^)+(0.1395P)^2^+20.0036P]
 where P=(Fo^2^+2Fc^2^)/3
;
_refine_ls_weighting_scheme calc
_refine_ls_wR_factor_gt 0.2732
_refine_ls_wR_factor_ref 0.3116
_reflns_Friedel_coverage 0.000
_reflns_number_gt 3014
_reflns_number_total 5276
_reflns_threshold_expression 'I > 2\s(I)'
_cod_data_source_file ic502791y_si_003.cif
_cod_data_source_block rs350_p9a_p1bar_s
_cod_depositor_comments 'Adding full bibliography for 4342133--4342134.cif.'
_cod_database_code 4342134
_shelx_space_group_comment
;
The symmetry employed for this shelxl refinement is uniquely defined
by the following loop, which should always be used as a source of
symmetry information in preference to the above space-group names.
They are only intended as comments.
;
_shelxl_version_number 2013-2

loop_
_space_group_symop_operation_xyz
'x, y, z'
'-x, -y, -z'

loop_
_atom_site_label
_atom_site_type_symbol
_atom_site_fract_x
_atom_site_fract_y
_atom_site_fract_z
_atom_site_U_iso_or_equiv
_atom_site_adp_type
_atom_site_occupancy
_atom_site_site_symmetry_order
_atom_site_calc_flag
_atom_site_refinement_flags_posn
_atom_site_refinement_flags_adp
Ru1 Ru 0.92632(18) 0.77245(9) 0.75269(7) 0.0413(6) Uani 1 1 d . .
P1 P 0.1309(6) 0.7521(3) 0.4314(3) 0.0548(15) Uani 1 1 d . .
P2 P 0.7412(6) 0.8805(3) 0.1070(3) 0.0538(15) Uani 1 1 d . .
O4 O 0.6248(16) 0.7733(10) 0.5144(8) 0.070(4) Uani 1 1 d . .
F2 F 0.0221(16) 0.8376(13) 0.4704(12) 0.145(7) Uani 1 1 d . .
F3 F 0.0301(17) 0.7960(8) 0.3556(8) 0.107(5) Uani 1 1 d . .
F4 F 0.2346(13) 0.8401(7) 0.3926(6) 0.066(3) Uani 1 1 d . .
F5 F 0.2385(14) 0.6655(8) 0.3944(7) 0.087(4) Uani 1 1 d . .
F6 F 0.0266(17) 0.6647(10) 0.4691(7) 0.094(4) Uani 1 1 d . .
F7 F 0.2267(19) 0.7097(11) 0.5094(6) 0.116(5) Uani 1 1 d . .
F8 F 0.9058(15) 0.8360(12) 0.0752(7) 0.115(5) Uani 1 1 d . .
F9 F 0.8059(14) 0.8225(7) 0.1950(5) 0.074(3) Uani 1 1 d . .
F10 F 0.6943(15) 0.7688(8) 0.1074(9) 0.106(5) Uani 1 1 d . .
F11 F 0.7878(13) 0.9913(8) 0.1075(6) 0.067(3) Uani 1 1 d . .
F12 F 0.6831(14) 0.9376(8) 0.0197(6) 0.081(4) Uani 1 1 d . .
F13 F 0.5762(14) 0.9201(8) 0.1453(8) 0.098(5) Uani 1 1 d . .
N5 N 1.0278(14) 0.6699(9) 0.8485(6) 0.032(3) Uani 1 1 d . .
N6 N 0.9667(16) 0.6299(9) 0.7201(7) 0.045(4) Uani 1 1 d . .
O3 O 0.3392(16) 0.5975(8) 0.1271(6) 0.066(4) Uani 1 1 d . .
N2 N 0.7154(14) 0.7535(8) 0.8129(6) 0.028(3) Uani 1 1 d . .
N3 N 0.9099(17) 0.8858(10) 0.8170(7) 0.045(4) Uani 1 1 d . .
C11B C 1.0778(19) 0.5618(11) 0.8502(8) 0.038(4) Uani 1 1 d . .
C17B C 1.0411(18) 0.5364(11) 0.7776(8) 0.036(4) Uani 1 1 d . .
N4 N 1.1279(15) 0.8178(9) 0.7123(7) 0.040(3) Uiso 1 1 d . .
N1 N 0.8283(16) 0.8767(9) 0.6485(7) 0.042(4) Uani 1 1 d . .
C1 C 0.627(4) 0.6088(17) 0.4906(19) 0.143(13) Uani 1 1 d . .
H4 H 0.7351 0.5679 0.4959 0.215 Uiso 1 1 calc R U
H1 H 0.5779 0.5906 0.4500 0.215 Uiso 1 1 calc R U
H3 H 0.5699 0.5888 0.5425 0.215 Uiso 1 1 calc R U
C2 C 0.626(2) 0.7208(14) 0.4669(12) 0.066(6) Uani 1 1 d . .
C3 C 0.639(2) 0.6712(11) 0.8278(9) 0.039(4) Uani 1 1 d . .
H6 H 0.6737 0.6176 0.7997 0.046 Uiso 1 1 calc R U
C4 C 0.510(2) 0.6586(11) 0.8817(9) 0.047(5) Uani 1 1 d . .
H26 H 0.4586 0.5993 0.8895 0.057 Uiso 1 1 calc R U
C5 C 0.461(2) 0.7368(12) 0.9239(9) 0.049(5) Uani 1 1 d . .
H7 H 0.3775 0.7298 0.9631 0.059 Uiso 1 1 calc R U
C6 C 0.5358(19) 0.8246(11) 0.9078(9) 0.038(4) Uani 1 1 d . .
H8 H 0.5005 0.8789 0.9352 0.046 Uiso 1 1 calc R U
C7 C 0.6618(19) 0.8349(10) 0.8521(8) 0.035(4) Uani 1 1 d . .
C8 C 0.7433(17) 0.9290(10) 0.8270(9) 0.035(4) Uani 1 1 d . .
H25 H 0.7033 0.9811 0.7756 0.042 Uiso 1 1 calc R U
H24 H 0.7251 0.9685 0.8684 0.042 Uiso 1 1 calc R U
C9 C 0.987(2) 0.8273(12) 0.8964(9) 0.051(5) Uani 1 1 d . .
H9 H 1.0734 0.8631 0.8994 0.061 Uiso 1 1 calc R U
H17 H 0.9105 0.8362 0.9409 0.061 Uiso 1 1 calc R U
C10 C 1.0502(17) 0.7076(11) 0.9085(7) 0.030(3) Uani 1 1 d . .
C11 C 1.162(2) 0.4891(12) 0.9147(9) 0.047(4) Uani 1 1 d . .
H10 H 1.2040 0.4150 0.9158 0.057 Uiso 1 1 calc R U
C12 C 1.182(2) 0.5291(13) 0.9780(9) 0.050(5) Uani 1 1 d . .
H12 H 1.2382 0.4810 1.0231 0.059 Uiso 1 1 calc R U
C13 C 1.123(2) 0.6366(12) 0.9763(9) 0.047(4) Uani 1 1 d . .
H11 H 1.1324 0.6616 1.0210 0.057 Uiso 1 1 calc R U
C14 C 0.925(2) 0.6108(12) 0.6533(9) 0.049(5) Uani 1 1 d . .
H13 H 0.8733 0.6714 0.6125 0.058 Uiso 1 1 calc R U
C15 C 0.953(2) 0.5080(12) 0.6424(10) 0.058(5) Uani 1 1 d . .
H16 H 0.9264 0.4995 0.5938 0.070 Uiso 1 1 calc R U
C16 C 1.020(2) 0.4188(12) 0.7006(9) 0.052(5) Uani 1 1 d . .
H15 H 1.0369 0.3472 0.6943 0.063 Uiso 1 1 calc R U
C17 C 1.063(2) 0.4344(12) 0.7687(9) 0.046(4) Uani 1 1 d . .
H14 H 1.1084 0.3727 0.8104 0.056 Uiso 1 1 calc R U
C18 C 0.995(2) 0.9720(13) 0.7666(9) 0.048(5) Uani 1 1 d . .
H22 H 1.0210 1.0154 0.7994 0.058 Uiso 1 1 calc R U
H23 H 0.9317 1.0225 0.7216 0.058 Uiso 1 1 calc R U
C19 C 1.143(2) 0.9097(16) 0.7347(10) 0.061(6) Uani 1 1 d . .
C20 C 1.254(2) 0.7666(13) 0.6805(9) 0.046(4) Uiso 1 1 d . .
H21 H 1.2495 0.7026 0.6664 0.056 Uiso 1 1 calc R U
C21 C 1.396(3) 0.8041(16) 0.6670(9) 0.068(6) Uani 1 1 d . .
H20 H 1.4825 0.7655 0.6429 0.082 Uiso 1 1 calc R U
C22 C 1.413(3) 0.8963(19) 0.6879(10) 0.083(7) Uani 1 1 d . .
H19 H 1.5089 0.9204 0.6806 0.100 Uiso 1 1 calc R U
C23 C 1.277(3) 0.9509(16) 0.7206(9) 0.060(5) Uani 1 1 d . .
H18 H 1.2777 1.0168 0.7329 0.072 Uiso 1 1 calc R U
C24 C 0.787(2) 0.9320(12) 0.5889(9) 0.042(4) Uani 1 1 d . .
C25 C 0.737(2) 1.0001(12) 0.5078(8) 0.051(5) Uani 1 1 d . .
H29 H 0.8140 1.0454 0.4820 0.076 Uiso 1 1 calc R U
H27 H 0.6357 1.0479 0.5123 0.076 Uiso 1 1 calc R U
H28 H 0.7285 0.9524 0.4753 0.076 Uiso 1 1 calc R U
C26 C 0.278(3) 0.7609(15) 0.1668(14) 0.086(7) Uani 1 1 d . .
H30 H 0.1931 0.7825 0.1294 0.130 Uiso 1 1 calc R U
H33 H 0.3514 0.8104 0.1470 0.130 Uiso 1 1 calc R U
H34 H 0.2344 0.7653 0.2201 0.130 Uiso 1 1 calc R U
C27 C 0.359(2) 0.6461(12) 0.1725(9) 0.047(4) Uani 1 1 d . .
C28 C 0.471(3) 0.5916(17) 0.2395(11) 0.084(7) Uani 1 1 d . .
H31 H 0.4137 0.5832 0.2916 0.126 Uiso 1 1 calc R U
H32 H 0.5482 0.6371 0.2353 0.126 Uiso 1 1 calc R U
H35 H 0.5243 0.5191 0.2349 0.126 Uiso 1 1 calc R U
C2B C 0.617(3) 0.775(2) 0.3785(13) 0.104(8) Uani 1 1 d . .
H2B1 H 0.5788 0.8542 0.3685 0.155 Uiso 1 1 calc R U
H2B2 H 0.5462 0.7444 0.3562 0.155 Uiso 1 1 calc R U
H2B3 H 0.7211 0.7618 0.3525 0.155 Uiso 1 1 calc R U

loop_
_atom_site_aniso_label
_atom_site_aniso_U_11
_atom_site_aniso_U_22
_atom_site_aniso_U_33
_atom_site_aniso_U_23
_atom_site_aniso_U_13
_atom_site_aniso_U_12
Ru1 0.0735(12) 0.0293(7) 0.0225(7) -0.0119(5) -0.0260(6) 0.0047(6)
P1 0.085(4) 0.044(2) 0.041(2) -0.023(2) -0.022(3) 0.000(3)
P2 0.081(4) 0.040(2) 0.045(2) -0.0234(19) -0.029(3) 0.008(2)
O4 0.087(11) 0.067(8) 0.077(9) -0.053(7) 0.010(8) -0.020(7)
F2 0.077(10) 0.163(13) 0.27(2) -0.192(15) 0.028(11) -0.020(9)
F3 0.155(13) 0.055(6) 0.119(10) -0.005(6) -0.101(10) -0.018(7)
F4 0.081(8) 0.045(5) 0.077(7) -0.027(5) -0.021(6) -0.001(5)
F5 0.096(10) 0.057(6) 0.103(9) -0.037(6) 0.008(7) 0.006(6)
F6 0.148(12) 0.102(9) 0.067(7) -0.054(7) 0.014(8) -0.064(9)
F7 0.174(14) 0.134(11) 0.050(7) -0.002(7) -0.057(8) -0.060(10)
F8 0.084(10) 0.167(13) 0.066(8) -0.040(8) -0.018(7) 0.050(9)
F9 0.115(9) 0.048(5) 0.043(5) -0.011(4) -0.027(6) 0.023(6)
F10 0.114(11) 0.035(5) 0.177(13) -0.027(7) -0.103(10) 0.013(6)
F11 0.092(8) 0.064(6) 0.062(6) -0.016(5) -0.035(6) -0.038(6)
F12 0.131(10) 0.061(6) 0.056(6) -0.024(5) -0.062(7) 0.011(6)
F13 0.075(9) 0.045(6) 0.132(11) 0.010(6) 0.008(8) 0.018(6)
N5 0.031(8) 0.044(7) 0.025(6) -0.016(5) 0.001(5) -0.006(6)
N6 0.070(10) 0.033(6) 0.025(6) -0.008(5) -0.025(6) 0.013(6)
O3 0.117(11) 0.039(6) 0.048(7) -0.020(5) -0.053(7) 0.008(6)
N2 0.042(8) 0.028(6) 0.015(5) -0.012(4) -0.007(5) 0.005(6)
N3 0.066(11) 0.044(7) 0.021(6) -0.013(5) -0.009(6) 0.006(7)
C11B 0.055(11) 0.035(8) 0.028(7) -0.015(6) -0.009(7) -0.003(8)
C17B 0.045(11) 0.033(8) 0.024(7) -0.005(6) -0.007(7) 0.006(7)
N1 0.069(10) 0.040(7) 0.022(6) -0.015(6) -0.028(7) 0.005(7)
C1 0.16(3) 0.055(14) 0.21(3) -0.001(17) -0.10(3) -0.024(16)
C2 0.082(16) 0.040(10) 0.082(14) -0.027(10) -0.002(12) -0.010(10)
C3 0.064(13) 0.020(7) 0.035(8) -0.007(6) -0.036(9) 0.000(8)
C4 0.084(15) 0.029(8) 0.029(8) 0.000(6) -0.021(9) -0.016(8)
C5 0.058(12) 0.049(10) 0.039(9) -0.024(7) -0.011(8) 0.013(9)
C6 0.049(12) 0.025(8) 0.042(9) -0.008(6) -0.032(9) 0.002(7)
C7 0.050(11) 0.026(7) 0.027(8) -0.006(6) -0.022(8) 0.002(7)
C8 0.032(10) 0.026(7) 0.056(9) -0.015(7) -0.016(8) -0.012(7)
C9 0.076(14) 0.049(9) 0.031(8) -0.021(7) -0.015(8) -0.001(9)
C10 0.030(9) 0.039(8) 0.019(7) 0.000(6) -0.016(6) -0.008(7)
C11 0.063(13) 0.042(9) 0.036(9) -0.006(7) -0.013(8) -0.010(8)
C12 0.058(13) 0.049(10) 0.038(9) 0.001(7) -0.022(8) -0.012(9)
C13 0.063(13) 0.050(10) 0.039(9) -0.007(7) -0.012(8) -0.035(9)
C14 0.072(13) 0.037(8) 0.040(9) -0.018(7) -0.028(9) 0.004(8)
C15 0.093(16) 0.033(8) 0.050(10) -0.019(7) -0.023(10) 0.005(9)
C16 0.078(14) 0.033(8) 0.047(10) -0.022(7) -0.013(9) 0.004(9)
C17 0.063(13) 0.031(8) 0.038(9) -0.004(7) -0.003(8) -0.003(8)
C18 0.068(14) 0.047(9) 0.039(9) -0.017(8) -0.021(9) -0.018(9)
C19 0.056(14) 0.079(13) 0.052(11) 0.004(9) -0.040(10) -0.038(12)
C21 0.097(18) 0.072(12) 0.021(8) -0.002(8) -0.024(9) 0.009(12)
C22 0.092(18) 0.102(17) 0.036(10) 0.009(11) -0.050(11) 0.002(14)
C23 0.076(16) 0.083(13) 0.030(9) -0.028(9) -0.006(9) -0.013(12)
C24 0.054(12) 0.039(8) 0.046(10) -0.030(8) -0.016(9) -0.006(8)
C25 0.082(14) 0.041(8) 0.029(8) -0.012(7) -0.039(9) 0.009(9)
C26 0.100(19) 0.054(11) 0.111(18) -0.039(12) 0.004(14) -0.009(12)
C27 0.064(13) 0.039(8) 0.044(9) -0.022(7) -0.015(9) -0.007(8)
C28 0.12(2) 0.094(15) 0.053(11) -0.041(11) -0.031(12) -0.016(14)
C2B 0.13(2) 0.13(2) 0.067(15) -0.031(14) 0.000(15) -0.051(18)

loop_
_atom_type_symbol
_atom_type_description
_atom_type_scat_dispersion_real
_atom_type_scat_dispersion_imag
_atom_type_scat_source
C C 0.0033 0.0016 'International Tables Vol C Tables 4.2.6.8 and 6.1.1.4'
H H 0.0000 0.0000 'International Tables Vol C Tables 4.2.6.8 and 6.1.1.4'
N N 0.0061 0.0033 'International Tables Vol C Tables 4.2.6.8 and 6.1.1.4'
O O 0.0106 0.0060 'International Tables Vol C Tables 4.2.6.8 and 6.1.1.4'
F F 0.0171 0.0103 'International Tables Vol C Tables 4.2.6.8 and 6.1.1.4'
P P 0.1023 0.0942 'International Tables Vol C Tables 4.2.6.8 and 6.1.1.4'
Ru Ru -1.2594 0.8363 'International Tables Vol C Tables 4.2.6.8 and 6.1.1.4'

loop_
_geom_angle_atom_site_label_1
_geom_angle_atom_site_label_2
_geom_angle_atom_site_label_3
_geom_angle
N5 Ru1 N4 89.2(5)
N5 Ru1 N6 80.3(4)
N4 Ru1 N6 98.3(5)
N5 Ru1 N1 177.1(5)
N4 Ru1 N1 89.1(5)
N6 Ru1 N1 97.6(4)
N5 Ru1 N2 88.1(4)
N4 Ru1 N2 164.6(4)
N6 Ru1 N2 96.1(5)
N1 Ru1 N2 94.2(5)
N5 Ru1 N3 83.1(4)
N4 Ru1 N3 83.0(5)
N6 Ru1 N3 163.4(4)
N1 Ru1 N3 98.9(4)
N2 Ru1 N3 81.6(5)
F5 P1 F3 90.5(7)
F5 P1 F6 87.4(7)
F3 P1 F6 88.9(7)
F5 P1 F7 91.4(8)
F3 P1 F7 177.9(9)
F6 P1 F7 90.4(7)
F5 P1 F4 92.4(6)
F3 P1 F4 90.4(6)
F6 P1 F4 179.2(6)
F7 P1 F4 90.4(7)
F5 P1 F2 178.9(9)
F3 P1 F2 90.2(9)
F6 P1 F2 91.8(8)
F7 P1 F2 87.9(9)
F4 P1 F2 88.4(7)
F8 P2 F12 92.2(7)
F8 P2 F13 176.0(7)
F12 P2 F13 91.7(7)
F8 P2 F11 92.4(8)
F12 P2 F11 89.6(5)
F13 P2 F11 88.6(7)
F8 P2 F9 86.2(6)
F12 P2 F9 178.2(8)
F13 P2 F9 89.9(7)
F11 P2 F9 89.7(5)
F8 P2 F10 87.8(8)
F12 P2 F10 91.0(6)
F13 P2 F10 91.1(8)
F11 P2 F10 179.4(7)
F9 P2 F10 89.8(6)
C10 N5 C11B 122.5(11)
C10 N5 Ru1 119.2(9)
C11B N5 Ru1 118.3(9)
C14 N6 C17B 115.1(12)
C14 N6 Ru1 130.1(9)
C17B N6 Ru1 114.7(9)
C3 N2 C7 118.3(13)
C3 N2 Ru1 130.3(10)
C7 N2 Ru1 110.7(10)
C8 N3 C18 112.5(11)
C8 N3 C9 113.0(12)
C18 N3 C9 110.5(13)
C8 N3 Ru1 105.8(9)
C18 N3 Ru1 106.2(8)
C9 N3 Ru1 108.5(8)
N5 C11B C11 119.4(13)
N5 C11B C17B 114.2(11)
C11 C11B C17B 126.4(13)
C17 C17B N6 122.0(13)
C17 C17B C11B 125.3(12)
N6 C17B C11B 112.5(12)
C20 N4 C19 116.7(16)
C20 N4 Ru1 130.5(12)
C19 N4 Ru1 111.8(12)
C24 N1 Ru1 174.4(14)
C2 C1 H4 109.5
C2 C1 H1 109.5
H4 C1 H1 109.5
C2 C1 H3 109.5
H4 C1 H3 109.5
H1 C1 H3 109.5
O4 C2 C1 123(2)
O4 C2 C2B 121.6(17)
C1 C2 C2B 115(2)
N2 C3 C4 124.5(13)
N2 C3 H6 117.7
C4 C3 H6 117.7
C3 C4 C5 117.3(16)
C3 C4 H26 121.3
C5 C4 H26 121.3
C6 C5 C4 119.2(17)
C6 C5 H7 120.4
C4 C5 H7 120.4
C5 C6 C7 121.3(14)
C5 C6 H8 119.3
C7 C6 H8 119.3
C6 C7 N2 119.2(14)
C6 C7 C8 125.4(13)
N2 C7 C8 115.4(14)
N3 C8 C7 108.2(11)
N3 C8 H25 110.1
C7 C8 H25 110.1
N3 C8 H24 110.1
C7 C8 H24 110.1
H25 C8 H24 108.4
C10 C9 N3 114.1(11)
C10 C9 H9 108.7
N3 C9 H9 108.7
C10 C9 H17 108.7
N3 C9 H17 108.7
H9 C9 H17 107.6
N5 C10 C13 120.0(13)
N5 C10 C9 115.0(11)
C13 C10 C9 125.0(13)
C11B C11 C12 117.5(14)
C11B C11 H10 121.2
C12 C11 H10 121.2
C13 C12 C11 121.4(14)
C13 C12 H12 119.3
C11 C12 H12 119.3
C12 C13 C10 118.9(14)
C12 C13 H11 120.5
C10 C13 H11 120.5
N6 C14 C15 122.9(13)
N6 C14 H13 118.5
C15 C14 H13 118.5
C16 C15 C14 120.4(15)
C16 C15 H16 119.8
C14 C15 H16 119.8
C15 C16 C17 118.3(14)
C15 C16 H15 120.8
C17 C16 H15 120.8
C17B C17 C16 121.1(14)
C17B C17 H14 119.4
C16 C17 H14 119.4
N3 C18 C19 105.4(13)
N3 C18 H22 110.7
C19 C18 H22 110.7
N3 C18 H23 110.7
C19 C18 H23 110.7
H22 C18 H23 108.8
C23 C19 N4 123.1(19)
C23 C19 C18 120.0(17)
N4 C19 C18 116.4(15)
N4 C20 C21 122.1(16)
N4 C20 H21 119.0
C21 C20 H21 119.0
C22 C21 C20 122(2)
C22 C21 H20 118.9
C20 C21 H20 118.9
C21 C22 C23 115(2)
C21 C22 H19 122.5
C23 C22 H19 122.5
C19 C23 C22 121(2)
C19 C23 H18 119.6
C22 C23 H18 119.6
N1 C24 C25 176.5(15)
C24 C25 H29 109.5
C24 C25 H27 109.5
H29 C25 H27 109.5
C24 C25 H28 109.5
H29 C25 H28 109.5
H27 C25 H28 109.5
C27 C26 H30 109.5
C27 C26 H33 109.5
H30 C26 H33 109.5
C27 C26 H34 109.5
H30 C26 H34 109.5
H33 C26 H34 109.5
O3 C27 C26 123.1(16)
O3 C27 C28 120.5(14)
C26 C27 C28 116.4(15)
C27 C28 H31 109.5
C27 C28 H32 109.5
H31 C28 H32 109.5
C27 C28 H35 109.5
H31 C28 H35 109.5
H32 C28 H35 109.5
C2 C2B H2B1 109.5
C2 C2B H2B2 109.5
H2B1 C2B H2B2 109.5
C2 C2B H2B3 109.5
H2B1 C2B H2B3 109.5
H2B2 C2B H2B3 109.5

loop_
_geom_bond_atom_site_label_1
_geom_bond_atom_site_label_2
_geom_bond_distance
Ru1 N5 1.954(11)
Ru1 N4 1.986(14)
Ru1 N6 2.052(11)
Ru1 N1 2.052(11)
Ru1 N2 2.060(12)
Ru1 N3 2.085(12)
P1 F5 1.559(11)
P1 F3 1.562(11)
P1 F6 1.566(13)
P1 F7 1.567(11)
P1 F4 1.571(12)
P1 F2 1.571(11)
P2 F8 1.550(12)
P2 F12 1.563(9)
P2 F13 1.580(12)
P2 F11 1.589(10)
P2 F9 1.595(9)
P2 F10 1.597(11)
O4 C2 1.22(2)
N5 C10 1.334(17)
N5 C11B 1.371(17)
N6 C14 1.368(18)
N6 C17B 1.401(16)
O3 C27 1.203(17)
N2 C3 1.339(19)
N2 C7 1.403(16)
N3 C8 1.464(19)
N3 C18 1.49(2)
N3 C9 1.515(17)
C11B C11 1.391(19)
C11B C17B 1.488(19)
C17B C17 1.35(2)
N4 C20 1.327(19)
N4 C19 1.40(2)
N1 C24 1.116(17)
C1 C2 1.39(3)
C1 H4 0.9800
C1 H1 0.9800
C1 H3 0.9800
C2 C2B 1.49(3)
C3 C4 1.39(2)
C3 H6 0.9500
C4 C5 1.40(2)
C4 H26 0.9500
C5 C6 1.39(2)
C5 H7 0.9500
C6 C7 1.40(2)
C6 H8 0.9500
C7 C8 1.49(2)
C8 H25 0.9900
C8 H24 0.9900
C9 C10 1.493(19)
C9 H9 0.9900
C9 H17 0.9900
C10 C13 1.379(18)
C11 C12 1.40(2)
C11 H10 0.9500
C12 C13 1.37(2)
C12 H12 0.9500
C13 H11 0.9500
C14 C15 1.38(2)
C14 H13 0.9500
C15 C16 1.35(2)
C15 H16 0.9500
C16 C17 1.37(2)
C16 H15 0.9500
C17 H14 0.9500
C18 C19 1.52(3)
C18 H22 0.9900
C18 H23 0.9900
C19 C23 1.37(3)
C20 C21 1.41(3)
C20 H21 0.9500
C21 C22 1.40(3)
C21 H20 0.9500
C22 C23 1.41(3)
C22 H19 0.9500
C23 H18 0.9500
C24 C25 1.475(19)
C25 H29 0.9800
C25 H27 0.9800
C25 H28 0.9800
C26 C27 1.49(2)
C26 H30 0.9800
C26 H33 0.9800
C26 H34 0.9800
C27 C28 1.51(2)
C28 H31 0.9800
C28 H32 0.9800
C28 H35 0.9800
C2B H2B1 0.9800
C2B H2B2 0.9800
C2B H2B3 0.9800
